data_7132608
loop_
_publ_author_name
'Liang, Qianqian'
'Cai, Yan'
'Jiang, Wenjun'
'Pang, Mengdi'
'Fan, Liming'
'Zhang, Guoying'

_publ_section_title
;
 Palladium-catalyzed allylation and carbonylation: access to
 allylhydrazones and allyl acylhydrazones.
;
_journal_issue 12
_journal_name_full 'Chemical communications (Cambridge, England)'
_journal_page_first 1638
_journal_page_last 1641
_journal_paper_doi 10.1039/d3cc05531k
_journal_volume 60
_journal_year 2024
_chemical_formula_moiety 'C44 H43 Cl2 N3 O6 S'
_chemical_formula_sum 'C44 H43 Cl2 N3 O6 S'
_chemical_formula_weight 812.77
_space_group_crystal_system triclinic
_space_group_IT_number 2
_space_group_name_Hall '-P 1'
_space_group_name_H-M_alt 'P -1'
_atom_sites_solution_hydrogens geom
_atom_sites_solution_primary dual
_audit_creation_date 2023-03-17
_audit_creation_method
;
Olex2 1.5
(compiled 2022.04.07 svn.rca3783a0 for OlexSys, GUI svn.r6498)
;
_audit_update_record
;
2023-03-20 deposited with the CCDC.	2024-01-10 downloaded from the CCDC.
;
_cell_angle_alpha 82.471(3)
_cell_angle_beta 85.577(2)
_cell_angle_gamma 81.058(2)
_cell_formula_units_Z 2
_cell_length_a 8.7541(3)
_cell_length_b 15.3319(6)
_cell_length_c 15.5807(6)
_cell_measurement_reflns_used 9857
_cell_measurement_temperature 213.00
_cell_measurement_theta_max 54.91
_cell_measurement_theta_min 3.78
_cell_volume 2044.53(13)
_computing_cell_refinement 'SAINT v8.37A (Bruker, 2015)'
_computing_data_reduction 'SAINT v8.37A (Bruker, 2015)'
_computing_molecular_graphics 'Olex2 1.5 (Dolomanov et al., 2009)'
_computing_publication_material 'Olex2 1.5 (Dolomanov et al., 2009)'
_computing_structure_refinement 'SHELXL 2018/3 (Sheldrick, 2015)'
_computing_structure_solution 'SHELXT 2018/2 (Sheldrick, 2018)'
_diffrn_ambient_temperature 213.00
_diffrn_measured_fraction_theta_full 0.992
_diffrn_measured_fraction_theta_max 0.989
_diffrn_measurement_device_type 'Bruker D8 Venture'
_diffrn_measurement_method '\f and \w scans'
_diffrn_radiation_type GaK\a
_diffrn_radiation_wavelength 1.34139
_diffrn_reflns_av_R_equivalents 0.0530
_diffrn_reflns_av_unetI/netI 0.0475
_diffrn_reflns_Laue_measured_fraction_full 0.992
_diffrn_reflns_Laue_measured_fraction_max 0.989
_diffrn_reflns_limit_h_max 10
_diffrn_reflns_limit_h_min -10
_diffrn_reflns_limit_k_max 18
_diffrn_reflns_limit_k_min -18
_diffrn_reflns_limit_l_max 19
_diffrn_reflns_limit_l_min -18
_diffrn_reflns_number 27092
_diffrn_reflns_point_group_measured_fraction_full 0.992
_diffrn_reflns_point_group_measured_fraction_max 0.989
_diffrn_reflns_theta_full 53.594
_diffrn_reflns_theta_max 55.015
_diffrn_reflns_theta_min 3.782
_diffrn_source_current 2.86
_diffrn_source_power 0.1995708
_diffrn_source_voltage 69.78
_diffrn_standards_number 0
_exptl_absorpt_coefficient_mu 1.531
_exptl_absorpt_correction_T_max 0.7508
_exptl_absorpt_correction_T_min 0.5837
_exptl_absorpt_correction_type multi-scan
_exptl_absorpt_process_details
;
SADABS-2016/2 (Bruker,2016/2) was used for absorption correction.
wR2(int) was 0.1099 before and 0.0721 after correction.
The Ratio of minimum to maximum transmission is 0.7774.
The \l/2 correction factor is Not present.
;
_exptl_crystal_colour colourless
_exptl_crystal_colour_primary colourless
_exptl_crystal_density_diffrn 1.320
_exptl_crystal_description block
_exptl_crystal_F_000 852
_exptl_crystal_size_max 0.07
_exptl_crystal_size_mid 0.07
_exptl_crystal_size_min 0.05
_refine_diff_density_max 0.266
_refine_diff_density_min -0.546
_refine_diff_density_rms 0.054
_refine_ls_extinction_method none
_refine_ls_goodness_of_fit_ref 1.062
_refine_ls_hydrogen_treatment constr
_refine_ls_matrix_type full
_refine_ls_number_parameters 509
_refine_ls_number_reflns 7725
_refine_ls_number_restraints 0
_refine_ls_restrained_S_all 1.062
_refine_ls_R_factor_all 0.0608
_refine_ls_R_factor_gt 0.0478
_refine_ls_shift/su_max 0.001
_refine_ls_shift/su_mean 0.000
_refine_ls_structure_factor_coef Fsqd
_refine_ls_weighting_details 'w=1/[\s^2^(Fo^2^)+(0.0687P)^2^+0.6962P] where P=(Fo^2^+2Fc^2^)/3'
_refine_ls_weighting_scheme calc
_refine_ls_wR_factor_gt 0.1251
_refine_ls_wR_factor_ref 0.1355
_reflns_Friedel_coverage 0.000
_reflns_number_gt 6214
_reflns_number_total 7725
_reflns_threshold_expression 'I > 2\s(I)'
_cod_data_source_file d3cc05531k2.cif
_cod_data_source_block mj23155_0m
_cod_depositor_comments 'Adding full bibliography for 7132604--7132610.cif.'
_cod_database_code 7132608
_shelx_shelxl_version_number 2018/3
_shelx_space_group_comment
;
The symmetry employed for this shelxl refinement is uniquely defined
by the following loop, which should always be used as a source of
symmetry information in preference to the above space-group names.
They are only intended as comments.
;
_shelx_estimated_absorpt_t_max 0.927
_shelx_estimated_absorpt_t_min 0.900
_olex2_refinement_description
;
1. Fixed Uiso
 At 1.2 times of:
  All C(H) groups, All C(H,H) groups
 At 1.5 times of:
  All C(H,H,H) groups
2.a Ternary CH refined with riding coordinates:
 C20(H20)
2.b Secondary CH2 refined with riding coordinates:
 C11(H11A,H11B), C14(H14A,H14B), C17(H17A,H17B), C19(H19A,H19B), C29(H29A,
 H29B), C36(H36A,H36B)
2.c Aromatic/amide H refined with riding coordinates:
 C2(H2), C5(H5), C22(H22), C25(H25), C27(H27), C28(H28), C31(H31), C32(H32),
 C33(H33), C34(H34), C35(H35), C38(H38), C39(H39), C40(H40), C41(H41), C42(H42),
  C43(H43), C44(H44)
2.d Idealised Me refined as rotating group:
 C8(H8A,H8B,H8C), C9(H9A,H9B,H9C), C15(H15A,H15B,H15C), C18(H18A,H18B,H18C)
;
_olex2_submission_special_instructions 'No special instructions were received'

loop_
_space_group_symop_operation_xyz
'x, y, z'
'-x, -y, -z'

loop_
_atom_site_label
_atom_site_type_symbol
_atom_site_fract_x
_atom_site_fract_y
_atom_site_fract_z
_atom_site_U_iso_or_equiv
_atom_site_adp_type
_atom_site_occupancy
_atom_site_site_symmetry_order
_atom_site_calc_flag
_atom_site_refinement_flags_posn
_atom_site_refinement_flags_adp
_atom_site_refinement_flags_occupancy
_atom_site_disorder_assembly
_atom_site_disorder_group
Cl1 Cl 0.82009(6) 0.00692(4) 0.58605(4) 0.04709(16) Uani 1 1 d . . . . .
Cl2 Cl 0.08574(6) 0.37344(5) 0.09598(4) 0.06072(19) Uani 1 1 d . . . . .
S1 S 0.68245(6) 0.41203(4) 0.40791(3) 0.03816(15) Uani 1 1 d . . . . .
O1 O 0.82638(16) 0.36599(12) 0.37636(11) 0.0496(4) Uani 1 1 d . . . . .
O2 O 0.66467(18) 0.50689(10) 0.40632(11) 0.0503(4) Uani 1 1 d . . . . .
O3 O 1.03944(15) 0.12998(11) 0.16477(9) 0.0434(4) Uani 1 1 d . . . . .
O4 O 0.95076(18) 0.13492(13) 0.30287(10) 0.0571(5) Uani 1 1 d . . . . .
O5 O 0.7883(2) 0.00321(11) 0.18687(11) 0.0539(4) Uani 1 1 d . . . . .
O6 O 0.7143(2) 0.08934(12) 0.06534(11) 0.0580(5) Uani 1 1 d . . . . .
N1 N 0.22901(18) 0.20559(12) 0.47700(11) 0.0377(4) Uani 1 1 d . . . . .
N2 N 0.54482(18) 0.39202(11) 0.35111(11) 0.0331(4) Uani 1 1 d . . . . .
N3 N 0.6171(2) 0.55324(12) 0.12473(12) 0.0401(4) Uani 1 1 d . . . . .
C1 C 0.6409(2) 0.06585(13) 0.55653(13) 0.0348(4) Uani 1 1 d . . . . .
C2 C 0.6359(2) 0.13363(13) 0.48952(12) 0.0322(4) Uani 1 1 d . . . . .
H2 H 0.727092 0.149376 0.459858 0.039 Uiso 1 1 calc R U . . .
C3 C 0.4901(2) 0.17857(13) 0.46680(12) 0.0301(4) Uani 1 1 d . . . . .
C4 C 0.3554(2) 0.15284(13) 0.51360(13) 0.0338(4) Uani 1 1 d . . . . .
C5 C 0.2809(2) 0.26292(14) 0.41020(13) 0.0369(5) Uani 1 1 d . . . . .
H5 H 0.216423 0.305560 0.375140 0.044 Uiso 1 1 calc R U . . .
C6 C 0.4400(2) 0.24973(13) 0.40131(12) 0.0315(4) Uani 1 1 d . . . . .
C7 C 0.5401(2) 0.30046(13) 0.33914(12) 0.0301(4) Uani 1 1 d . . . . .
C8 C 0.6464(3) 0.36614(16) 0.51526(14) 0.0452(5) Uani 1 1 d . . . . .
H8A H 0.650382 0.302302 0.517517 0.068 Uiso 1 1 calc R U . . .
H8B H 0.544648 0.392118 0.536526 0.068 Uiso 1 1 calc R U . . .
H8C H 0.724274 0.378588 0.551148 0.068 Uiso 1 1 calc R U . . .
C9 C 0.3970(2) 0.45237(14) 0.35434(15) 0.0414(5) Uani 1 1 d . . . . .
H9A H 0.347184 0.444451 0.412063 0.062 Uiso 1 1 calc R U . . .
H9B H 0.330056 0.439036 0.312504 0.062 Uiso 1 1 calc R U . . .
H9C H 0.416189 0.513407 0.340587 0.062 Uiso 1 1 calc R U . . .
C10 C 0.6278(2) 0.26545(13) 0.27443(12) 0.0300(4) Uani 1 1 d . . . . .
C11 C 0.6394(2) 0.16880(13) 0.25986(13) 0.0342(4) Uani 1 1 d . . . . .
H11A H 0.541862 0.156512 0.240541 0.041 Uiso 1 1 calc R U . . .
H11B H 0.665422 0.129261 0.313045 0.041 Uiso 1 1 calc R U . . .
C12 C 0.7705(2) 0.15683(13) 0.18867(12) 0.0320(4) Uani 1 1 d . . . . .
C13 C 0.9277(2) 0.13856(14) 0.22783(14) 0.0363(5) Uani 1 1 d . . . . .
C14 C 1.1984(2) 0.1154(2) 0.18934(18) 0.0592(7) Uani 1 1 d . . . . .
H14A H 1.221269 0.057885 0.224963 0.071 Uiso 1 1 calc R U . . .
H14B H 1.216873 0.162342 0.222703 0.071 Uiso 1 1 calc R U . . .
C15 C 1.2977(3) 0.1170(2) 0.1073(2) 0.0705(8) Uani 1 1 d . . . . .
H15A H 1.274099 0.072503 0.073520 0.106 Uiso 1 1 calc R U . . .
H15B H 1.405865 0.104251 0.120778 0.106 Uiso 1 1 calc R U . . .
H15C H 1.277866 0.175366 0.074212 0.106 Uiso 1 1 calc R U . . .
C16 C 0.7550(2) 0.08076(14) 0.13751(14) 0.0364(5) Uani 1 1 d . . . . .
C17 C 0.7828(4) -0.07795(18) 0.1479(2) 0.0670(8) Uani 1 1 d . . . . .
H17A H 0.700625 -0.066921 0.106842 0.080 Uiso 1 1 calc R U . . .
H17B H 0.758316 -0.125122 0.193293 0.080 Uiso 1 1 calc R U . . .
C18 C 0.9317(4) -0.1072(2) 0.1024(3) 0.0901(11) Uani 1 1 d . . . . .
H18A H 0.949836 -0.063864 0.052951 0.135 Uiso 1 1 calc R U . . .
H18B H 0.929112 -0.164375 0.082672 0.135 Uiso 1 1 calc R U . . .
H18C H 1.014470 -0.112762 0.141644 0.135 Uiso 1 1 calc R U . . .
C19 C 0.7527(2) 0.24845(13) 0.13476(13) 0.0335(4) Uani 1 1 d . . . . .
H19A H 0.664524 0.256343 0.097924 0.040 Uiso 1 1 calc R U . . .
H19B H 0.846713 0.256652 0.098129 0.040 Uiso 1 1 calc R U . . .
C20 C 0.7248(2) 0.31380(13) 0.20376(12) 0.0311(4) Uani 1 1 d . . . . .
H20 H 0.825419 0.317713 0.226809 0.037 Uiso 1 1 calc R U . . .
C21 C 0.6522(2) 0.40553(13) 0.16930(12) 0.0327(4) Uani 1 1 d . . . . .
C22 C 0.7189(2) 0.48143(14) 0.15885(13) 0.0376(5) Uani 1 1 d . . . . .
H22 H 0.820320 0.484316 0.172989 0.045 Uiso 1 1 calc R U . . .
C23 C 0.4811(2) 0.52349(14) 0.11207(13) 0.0378(5) Uani 1 1 d . . . . .
C24 C 0.4994(2) 0.43103(13) 0.13986(12) 0.0330(4) Uani 1 1 d . . . . .
C25 C 0.3756(2) 0.38405(15) 0.13569(13) 0.0366(5) Uani 1 1 d . . . . .
H25 H 0.383991 0.322799 0.154614 0.044 Uiso 1 1 calc R U . . .
C26 C 0.2412(2) 0.43099(16) 0.10282(14) 0.0423(5) Uani 1 1 d . . . . .
C27 C 0.2244(3) 0.52203(17) 0.07356(15) 0.0488(6) Uani 1 1 d . . . . .
H27 H 0.130912 0.550973 0.050724 0.059 Uiso 1 1 calc R U . . .
C28 C 0.3446(3) 0.56946(16) 0.07813(14) 0.0458(5) Uani 1 1 d . . . . .
H28 H 0.334713 0.630713 0.058999 0.055 Uiso 1 1 calc R U . . .
C29 C 0.6542(3) 0.64246(15) 0.09772(16) 0.0499(6) Uani 1 1 d . . . . .
H29A H 0.636339 0.658156 0.035920 0.060 Uiso 1 1 calc R U . . .
H29B H 0.764585 0.642121 0.104763 0.060 Uiso 1 1 calc R U . . .
C30 C 0.5618(3) 0.71308(14) 0.14720(14) 0.0399(5) Uani 1 1 d . . . . .
C31 C 0.4721(3) 0.78475(15) 0.10294(15) 0.0446(5) Uani 1 1 d . . . . .
H31 H 0.466365 0.787526 0.042621 0.053 Uiso 1 1 calc R U . . .
C32 C 0.3908(3) 0.85227(16) 0.14612(17) 0.0518(6) Uani 1 1 d . . . . .
H32 H 0.329844 0.900478 0.115461 0.062 Uiso 1 1 calc R U . . .
C33 C 0.3998(3) 0.84836(17) 0.23409(18) 0.0555(6) Uani 1 1 d . . . . .
H33 H 0.345156 0.894210 0.263771 0.067 Uiso 1 1 calc R U . . .
C34 C 0.4884(3) 0.77778(18) 0.27899(16) 0.0557(6) Uani 1 1 d . . . . .
H34 H 0.493874 0.775579 0.339262 0.067 Uiso 1 1 calc R U . . .
C35 C 0.5696(3) 0.70984(16) 0.23605(15) 0.0470(5) Uani 1 1 d . . . . .
H35 H 0.629859 0.661629 0.267131 0.056 Uiso 1 1 calc R U . . .
C36 C 0.0682(2) 0.20852(16) 0.51078(16) 0.0441(5) Uani 1 1 d . . . . .
H36A H 0.048768 0.147788 0.531151 0.053 Uiso 1 1 calc R U . . .
H36B H -0.000086 0.232204 0.463601 0.053 Uiso 1 1 calc R U . . .
C37 C 0.0281(2) 0.26497(16) 0.58447(15) 0.0430(5) Uani 1 1 d . . . . .
C38 C -0.0611(3) 0.23635(19) 0.65574(17) 0.0575(6) Uani 1 1 d . . . . .
H38 H -0.090394 0.179370 0.660738 0.069 Uiso 1 1 calc R U . . .
C39 C -0.1090(3) 0.2905(2) 0.72079(19) 0.0677(8) Uani 1 1 d . . . . .
H39 H -0.171223 0.270155 0.768884 0.081 Uiso 1 1 calc R U . . .
C40 C -0.0657(3) 0.3731(2) 0.71486(19) 0.0655(8) Uani 1 1 d . . . . .
H40 H -0.097068 0.409504 0.759011 0.079 Uiso 1 1 calc R U . . .
C41 C 0.0234(3) 0.4024(2) 0.6444(2) 0.0789(10) Uani 1 1 d . . . . .
H41 H 0.053097 0.459261 0.639831 0.095 Uiso 1 1 calc R U . . .
C42 C 0.0700(3) 0.3485(2) 0.5798(2) 0.0685(8) Uani 1 1 d . . . . .
H42 H 0.131640 0.369334 0.531658 0.082 Uiso 1 1 calc R U . . .
C43 C 0.3635(2) 0.08452(14) 0.58196(13) 0.0382(5) Uani 1 1 d . . . . .
H43 H 0.273464 0.068889 0.613066 0.046 Uiso 1 1 calc R U . . .
C44 C 0.5074(3) 0.04065(14) 0.60256(14) 0.0405(5) Uani 1 1 d . . . . .
H44 H 0.516509 -0.006559 0.647771 0.049 Uiso 1 1 calc R U . . .

loop_
_atom_site_aniso_label
_atom_site_aniso_U_11
_atom_site_aniso_U_22
_atom_site_aniso_U_33
_atom_site_aniso_U_23
_atom_site_aniso_U_13
_atom_site_aniso_U_12
Cl1 0.0453(3) 0.0430(3) 0.0501(3) -0.0025(2) -0.0134(2) 0.0051(2)
Cl2 0.0281(3) 0.0850(5) 0.0696(4) -0.0140(3) -0.0051(3) -0.0046(3)
S1 0.0340(3) 0.0393(3) 0.0422(3) -0.0104(2) -0.0006(2) -0.0049(2)
O1 0.0309(7) 0.0647(11) 0.0548(10) -0.0203(8) -0.0005(7) -0.0016(7)
O2 0.0532(9) 0.0387(9) 0.0620(10) -0.0108(8) -0.0012(8) -0.0134(7)
O3 0.0259(7) 0.0597(10) 0.0423(8) -0.0049(7) -0.0012(6) -0.0007(6)
O4 0.0426(9) 0.0840(13) 0.0387(9) -0.0066(8) -0.0100(7) 0.0120(8)
O5 0.0719(11) 0.0347(9) 0.0564(10) -0.0097(8) -0.0040(8) -0.0084(8)
O6 0.0681(11) 0.0570(11) 0.0508(10) -0.0196(8) -0.0178(8) 0.0029(9)
N1 0.0248(8) 0.0443(10) 0.0431(10) -0.0059(8) 0.0029(7) -0.0043(7)
N2 0.0309(8) 0.0306(9) 0.0363(9) -0.0056(7) -0.0021(7) 0.0017(7)
N3 0.0435(10) 0.0309(9) 0.0425(10) -0.0021(8) 0.0047(8) -0.0010(7)
C1 0.0369(10) 0.0305(11) 0.0370(11) -0.0072(9) -0.0063(8) -0.0002(8)
C2 0.0298(9) 0.0342(11) 0.0332(10) -0.0068(8) -0.0004(8) -0.0048(8)
C3 0.0297(9) 0.0314(10) 0.0298(10) -0.0065(8) -0.0003(7) -0.0047(8)
C4 0.0310(10) 0.0355(11) 0.0357(10) -0.0080(9) 0.0023(8) -0.0063(8)
C5 0.0305(10) 0.0387(12) 0.0391(11) -0.0013(9) -0.0017(8) -0.0007(8)
C6 0.0287(9) 0.0337(11) 0.0313(10) -0.0058(8) 0.0009(7) -0.0022(8)
C7 0.0257(9) 0.0308(10) 0.0324(10) -0.0026(8) -0.0034(7) 0.0004(7)
C8 0.0500(13) 0.0456(13) 0.0409(12) -0.0113(10) -0.0066(10) -0.0029(10)
C9 0.0381(11) 0.0375(12) 0.0454(12) -0.0083(10) -0.0028(9) 0.0071(9)
C10 0.0242(9) 0.0323(10) 0.0322(10) -0.0026(8) -0.0031(7) -0.0006(7)
C11 0.0286(9) 0.0359(11) 0.0373(11) -0.0070(9) 0.0045(8) -0.0034(8)
C12 0.0276(9) 0.0340(11) 0.0329(10) -0.0052(8) -0.0003(8) 0.0004(8)
C13 0.0315(10) 0.0346(11) 0.0401(12) -0.0034(9) -0.0015(8) 0.0019(8)
C14 0.0277(11) 0.084(2) 0.0624(16) -0.0066(14) -0.0068(10) 0.0013(11)
C15 0.0322(12) 0.096(2) 0.080(2) -0.0113(17) 0.0060(12) -0.0042(13)
C16 0.0263(9) 0.0402(12) 0.0425(12) -0.0108(10) 0.0009(8) -0.0006(8)
C17 0.0801(19) 0.0429(15) 0.083(2) -0.0247(14) 0.0058(16) -0.0158(13)
C18 0.086(2) 0.070(2) 0.114(3) -0.036(2) 0.000(2) 0.0092(17)
C19 0.0278(9) 0.0368(11) 0.0333(10) -0.0025(8) -0.0011(8) 0.0012(8)
C20 0.0245(9) 0.0347(11) 0.0324(10) -0.0017(8) -0.0016(7) -0.0014(8)
C21 0.0317(10) 0.0324(10) 0.0315(10) -0.0024(8) 0.0022(8) -0.0004(8)
C22 0.0329(10) 0.0371(12) 0.0412(11) -0.0053(9) 0.0038(9) -0.0023(8)
C23 0.0399(11) 0.0378(12) 0.0322(10) -0.0055(9) 0.0035(8) 0.0036(9)
C24 0.0322(10) 0.0350(11) 0.0291(10) -0.0032(8) 0.0011(8) 0.0019(8)
C25 0.0330(10) 0.0410(12) 0.0338(10) -0.0047(9) 0.0000(8) 0.0001(9)
C26 0.0326(10) 0.0547(14) 0.0378(11) -0.0090(10) -0.0007(9) 0.0013(9)
C27 0.0387(12) 0.0593(16) 0.0417(12) -0.0066(11) -0.0057(9) 0.0162(11)
C28 0.0493(13) 0.0425(13) 0.0388(12) -0.0024(10) -0.0004(10) 0.0114(10)
C29 0.0634(15) 0.0320(12) 0.0504(13) -0.0035(10) 0.0193(11) -0.0071(10)
C30 0.0464(12) 0.0314(11) 0.0417(12) -0.0044(9) 0.0040(9) -0.0083(9)
C31 0.0584(14) 0.0367(12) 0.0391(12) -0.0044(10) -0.0047(10) -0.0079(10)
C32 0.0531(14) 0.0371(13) 0.0645(16) -0.0078(11) -0.0079(12) -0.0004(10)
C33 0.0610(15) 0.0443(14) 0.0625(16) -0.0204(12) 0.0060(12) -0.0046(12)
C34 0.0751(17) 0.0570(16) 0.0386(12) -0.0135(11) 0.0026(12) -0.0173(13)
C35 0.0584(14) 0.0397(13) 0.0413(12) 0.0019(10) -0.0055(10) -0.0067(10)
C36 0.0262(10) 0.0509(14) 0.0563(14) -0.0102(11) 0.0045(9) -0.0096(9)
C37 0.0251(9) 0.0509(14) 0.0531(13) -0.0098(11) 0.0029(9) -0.0053(9)
C38 0.0577(15) 0.0576(16) 0.0559(15) -0.0064(12) 0.0102(12) -0.0116(12)
C39 0.0723(18) 0.077(2) 0.0533(16) -0.0134(14) 0.0176(14) -0.0169(15)
C40 0.0513(15) 0.081(2) 0.0695(18) -0.0337(16) 0.0091(13) -0.0125(14)
C41 0.0659(18) 0.072(2) 0.108(3) -0.0425(19) 0.0340(17) -0.0320(15)
C42 0.0590(16) 0.0669(18) 0.084(2) -0.0271(16) 0.0348(15) -0.0278(14)
C43 0.0398(11) 0.0398(12) 0.0363(11) -0.0043(9) 0.0047(9) -0.0137(9)
C44 0.0530(13) 0.0335(11) 0.0353(11) -0.0007(9) -0.0029(9) -0.0099(9)

loop_
_atom_type_symbol
_atom_type_description
_atom_type_scat_dispersion_real
_atom_type_scat_dispersion_imag
_atom_type_scat_source
C C 0.0137 0.0067 'International Tables Vol C Tables 4.2.6.8 and 6.1.1.4'
H H 0.0000 0.0000 'International Tables Vol C Tables 4.2.6.8 and 6.1.1.4'
Cl Cl 0.3281 0.5435 'International Tables Vol C Tables 4.2.6.8 and 6.1.1.4'
N N 0.0241 0.0134 'International Tables Vol C Tables 4.2.6.8 and 6.1.1.4'
O O 0.0389 0.0241 'International Tables Vol C Tables 4.2.6.8 and 6.1.1.4'
S S 0.2925 0.4295 'International Tables Vol C Tables 4.2.6.8 and 6.1.1.4'

loop_
_geom_angle_atom_site_label_1
_geom_angle_atom_site_label_2
_geom_angle_atom_site_label_3
_geom_angle
_geom_angle_site_symmetry_1
_geom_angle_site_symmetry_3
_geom_angle_publ_flag
O1 S1 O2 119.04(10) . . ?
O1 S1 N2 108.25(9) . . ?
O1 S1 C8 107.67(11) . . ?
O2 S1 N2 106.22(9) . . ?
O2 S1 C8 107.78(10) . . ?
N2 S1 C8 107.38(10) . . ?
C13 O3 C14 117.65(17) . . ?
C16 O5 C17 117.6(2) . . ?
C4 N1 C36 125.81(18) . . ?
C5 N1 C4 108.56(16) . . ?
C5 N1 C36 125.15(18) . . ?
C7 N2 S1 117.70(12) . . ?
C7 N2 C9 117.76(16) . . ?
C9 N2 S1 117.02(13) . . ?
C22 N3 C29 125.45(19) . . ?
C23 N3 C22 108.08(17) . . ?
C23 N3 C29 126.12(19) . . ?
C2 C1 Cl1 119.26(16) . . ?
C2 C1 C44 122.81(19) . . ?
C44 C1 Cl1 117.92(16) . . ?
C1 C2 H2 121.1 . . ?
C1 C2 C3 117.71(18) . . ?
C3 C2 H2 121.1 . . ?
C2 C3 C4 119.27(18) . . ?
C2 C3 C6 133.44(18) . . ?
C4 C3 C6 107.29(16) . . ?
N1 C4 C3 107.42(17) . . ?
N1 C4 C43 130.60(18) . . ?
C43 C4 C3 121.97(18) . . ?
N1 C5 H5 124.6 . . ?
N1 C5 C6 110.86(18) . . ?
C6 C5 H5 124.6 . . ?
C3 C6 C7 126.72(16) . . ?
C5 C6 C3 105.86(17) . . ?
C5 C6 C7 127.39(18) . . ?
N2 C7 C6 117.62(16) . . ?
C10 C7 N2 118.93(17) . . ?
C10 C7 C6 123.43(18) . . ?
S1 C8 H8A 109.5 . . ?
S1 C8 H8B 109.5 . . ?
S1 C8 H8C 109.5 . . ?
H8A C8 H8B 109.5 . . ?
H8A C8 H8C 109.5 . . ?
H8B C8 H8C 109.5 . . ?
N2 C9 H9A 109.5 . . ?
N2 C9 H9B 109.5 . . ?
N2 C9 H9C 109.5 . . ?
H9A C9 H9B 109.5 . . ?
H9A C9 H9C 109.5 . . ?
H9B C9 H9C 109.5 . . ?
C7 C10 C11 123.14(18) . . ?
C7 C10 C20 127.14(18) . . ?
C11 C10 C20 109.69(15) . . ?
C10 C11 H11A 111.0 . . ?
C10 C11 H11B 111.0 . . ?
C10 C11 C12 104.03(16) . . ?
H11A C11 H11B 109.0 . . ?
C12 C11 H11A 111.0 . . ?
C12 C11 H11B 111.0 . . ?
C13 C12 C11 110.68(16) . . ?
C13 C12 C16 108.76(16) . . ?
C13 C12 C19 109.23(16) . . ?
C16 C12 C11 111.70(16) . . ?
C16 C12 C19 113.98(17) . . ?
C19 C12 C11 102.36(15) . . ?
O3 C13 C12 109.57(17) . . ?
O4 C13 O3 124.20(19) . . ?
O4 C13 C12 126.19(18) . . ?
O3 C14 H14A 110.4 . . ?
O3 C14 H14B 110.4 . . ?
O3 C14 C15 106.6(2) . . ?
H14A C14 H14B 108.6 . . ?
C15 C14 H14A 110.4 . . ?
C15 C14 H14B 110.4 . . ?
C14 C15 H15A 109.5 . . ?
C14 C15 H15B 109.5 . . ?
C14 C15 H15C 109.5 . . ?
H15A C15 H15B 109.5 . . ?
H15A C15 H15C 109.5 . . ?
H15B C15 H15C 109.5 . . ?
O5 C16 C12 109.76(18) . . ?
O6 C16 O5 125.0(2) . . ?
O6 C16 C12 125.2(2) . . ?
O5 C17 H17A 109.4 . . ?
O5 C17 H17B 109.4 . . ?
O5 C17 C18 111.0(2) . . ?
H17A C17 H17B 108.0 . . ?
C18 C17 H17A 109.4 . . ?
C18 C17 H17B 109.4 . . ?
C17 C18 H18A 109.5 . . ?
C17 C18 H18B 109.5 . . ?
C17 C18 H18C 109.5 . . ?
H18A C18 H18B 109.5 . . ?
H18A C18 H18C 109.5 . . ?
H18B C18 H18C 109.5 . . ?
C12 C19 H19A 111.0 . . ?
C12 C19 H19B 111.0 . . ?
C12 C19 C20 103.58(15) . . ?
H19A C19 H19B 109.0 . . ?
C20 C19 H19A 111.0 . . ?
C20 C19 H19B 111.0 . . ?
C10 C20 C19 102.11(15) . . ?
C10 C20 H20 108.6 . . ?
C19 C20 H20 108.6 . . ?
C21 C20 C10 115.17(15) . . ?
C21 C20 C19 113.42(16) . . ?
C21 C20 H20 108.6 . . ?
C22 C21 C20 127.17(18) . . ?
C22 C21 C24 106.07(18) . . ?
C24 C21 C20 126.76(18) . . ?
N3 C22 H22 124.6 . . ?
C21 C22 N3 110.76(18) . . ?
C21 C22 H22 124.6 . . ?
N3 C23 C24 107.66(18) . . ?
N3 C23 C28 130.3(2) . . ?
C28 C23 C24 122.0(2) . . ?
C23 C24 C21 107.43(18) . . ?
C25 C24 C21 133.10(19) . . ?
C25 C24 C23 119.46(18) . . ?
C24 C25 H25 121.2 . . ?
C26 C25 C24 117.5(2) . . ?
C26 C25 H25 121.2 . . ?
C25 C26 Cl2 118.30(18) . . ?
C25 C26 C27 123.0(2) . . ?
C27 C26 Cl2 118.71(17) . . ?
C26 C27 H27 119.9 . . ?
C28 C27 C26 120.2(2) . . ?
C28 C27 H27 119.9 . . ?
C23 C28 H28 121.1 . . ?
C27 C28 C23 117.8(2) . . ?
C27 C28 H28 121.1 . . ?
N3 C29 H29A 108.7 . . ?
N3 C29 H29B 108.7 . . ?
N3 C29 C30 114.23(18) . . ?
H29A C29 H29B 107.6 . . ?
C30 C29 H29A 108.7 . . ?
C30 C29 H29B 108.7 . . ?
C31 C30 C29 119.7(2) . . ?
C31 C30 C35 119.0(2) . . ?
C35 C30 C29 121.3(2) . . ?
C30 C31 H31 119.5 . . ?
C32 C31 C30 121.0(2) . . ?
C32 C31 H31 119.5 . . ?
C31 C32 H32 120.3 . . ?
C33 C32 C31 119.5(2) . . ?
C33 C32 H32 120.3 . . ?
C32 C33 H33 119.8 . . ?
C32 C33 C34 120.3(2) . . ?
C34 C33 H33 119.8 . . ?
C33 C34 H34 119.8 . . ?
C33 C34 C35 120.4(2) . . ?
C35 C34 H34 119.8 . . ?
C30 C35 H35 120.1 . . ?
C34 C35 C30 119.9(2) . . ?
C34 C35 H35 120.1 . . ?
N1 C36 H36A 108.9 . . ?
N1 C36 H36B 108.9 . . ?
N1 C36 C37 113.28(17) . . ?
H36A C36 H36B 107.7 . . ?
C37 C36 H36A 108.9 . . ?
C37 C36 H36B 108.9 . . ?
C38 C37 C36 120.3(2) . . ?
C38 C37 C42 117.9(2) . . ?
C42 C37 C36 121.6(2) . . ?
C37 C38 H38 119.5 . . ?
C37 C38 C39 121.0(3) . . ?
C39 C38 H38 119.5 . . ?
C38 C39 H39 119.9 . . ?
C40 C39 C38 120.1(3) . . ?
C40 C39 H39 119.9 . . ?
C39 C40 H40 120.2 . . ?
C41 C40 C39 119.6(3) . . ?
C41 C40 H40 120.2 . . ?
C40 C41 H41 120.0 . . ?
C40 C41 C42 120.1(3) . . ?
C42 C41 H41 120.0 . . ?
C37 C42 C41 121.4(3) . . ?
C37 C42 H42 119.3 . . ?
C41 C42 H42 119.3 . . ?
C4 C43 H43 121.1 . . ?
C44 C43 C4 117.85(19) . . ?
C44 C43 H43 121.1 . . ?
C1 C44 H44 119.8 . . ?
C43 C44 C1 120.4(2) . . ?
C43 C44 H44 119.8 . . ?

loop_
_geom_bond_atom_site_label_1
_geom_bond_atom_site_label_2
_geom_bond_distance
_geom_bond_site_symmetry_2
_geom_bond_publ_flag
Cl1 C1 1.746(2) . ?
Cl2 C26 1.750(2) . ?
S1 O1 1.4304(15) . ?
S1 O2 1.4355(16) . ?
S1 N2 1.6368(17) . ?
S1 C8 1.753(2) . ?
O3 C13 1.336(2) . ?
O3 C14 1.448(3) . ?
O4 C13 1.194(3) . ?
O5 C16 1.333(3) . ?
O5 C17 1.463(3) . ?
O6 C16 1.190(3) . ?
N1 C4 1.379(3) . ?
N1 C5 1.369(3) . ?
N1 C36 1.460(2) . ?
N2 C7 1.447(2) . ?
N2 C9 1.471(2) . ?
N3 C22 1.380(3) . ?
N3 C23 1.375(3) . ?
N3 C29 1.456(3) . ?
C1 C2 1.371(3) . ?
C1 C44 1.403(3) . ?
C2 H2 0.9400 . ?
C2 C3 1.400(3) . ?
C3 C4 1.419(3) . ?
C3 C6 1.433(3) . ?
C4 C43 1.390(3) . ?
C5 H5 0.9400 . ?
C5 C6 1.374(3) . ?
C6 C7 1.482(3) . ?
C7 C10 1.337(3) . ?
C8 H8A 0.9700 . ?
C8 H8B 0.9700 . ?
C8 H8C 0.9700 . ?
C9 H9A 0.9700 . ?
C9 H9B 0.9700 . ?
C9 H9C 0.9700 . ?
C10 C11 1.515(3) . ?
C10 C20 1.523(3) . ?
C11 H11A 0.9800 . ?
C11 H11B 0.9800 . ?
C11 C12 1.540(3) . ?
C12 C13 1.520(3) . ?
C12 C16 1.524(3) . ?
C12 C19 1.532(3) . ?
C14 H14A 0.9800 . ?
C14 H14B 0.9800 . ?
C14 C15 1.489(4) . ?
C15 H15A 0.9700 . ?
C15 H15B 0.9700 . ?
C15 H15C 0.9700 . ?
C17 H17A 0.9800 . ?
C17 H17B 0.9800 . ?
C17 C18 1.470(4) . ?
C18 H18A 0.9700 . ?
C18 H18B 0.9700 . ?
C18 H18C 0.9700 . ?
C19 H19A 0.9800 . ?
C19 H19B 0.9800 . ?
C19 C20 1.544(3) . ?
C20 H20 0.9900 . ?
C20 C21 1.499(3) . ?
C21 C22 1.367(3) . ?
C21 C24 1.428(3) . ?
C22 H22 0.9400 . ?
C23 C24 1.415(3) . ?
C23 C28 1.394(3) . ?
C24 C25 1.401(3) . ?
C25 H25 0.9400 . ?
C25 C26 1.378(3) . ?
C26 C27 1.399(3) . ?
C27 H27 0.9400 . ?
C27 C28 1.380(4) . ?
C28 H28 0.9400 . ?
C29 H29A 0.9800 . ?
C29 H29B 0.9800 . ?
C29 C30 1.507(3) . ?
C30 C31 1.385(3) . ?
C30 C35 1.385(3) . ?
C31 H31 0.9400 . ?
C31 C32 1.382(3) . ?
C32 H32 0.9400 . ?
C32 C33 1.372(4) . ?
C33 H33 0.9400 . ?
C33 C34 1.373(4) . ?
C34 H34 0.9400 . ?
C34 C35 1.385(3) . ?
C35 H35 0.9400 . ?
C36 H36A 0.9800 . ?
C36 H36B 0.9800 . ?
C36 C37 1.515(3) . ?
C37 C38 1.371(3) . ?
C37 C42 1.378(4) . ?
C38 H38 0.9400 . ?
C38 C39 1.392(4) . ?
C39 H39 0.9400 . ?
C39 C40 1.368(4) . ?
C40 H40 0.9400 . ?
C40 C41 1.364(4) . ?
C41 H41 0.9400 . ?
C41 C42 1.383(4) . ?
C42 H42 0.9400 . ?
C43 H43 0.9400 . ?
C43 C44 1.372(3) . ?
C44 H44 0.9400 . ?

loop_
_geom_torsion_atom_site_label_1
_geom_torsion_atom_site_label_2
_geom_torsion_atom_site_label_3
_geom_torsion_atom_site_label_4
_geom_torsion
_geom_torsion_site_symmetry_1
_geom_torsion_site_symmetry_2
_geom_torsion_site_symmetry_3
_geom_torsion_site_symmetry_4
_geom_torsion_publ_flag
Cl1 C1 C2 C3 179.09(14) . . . . ?
Cl1 C1 C44 C43 -179.85(16) . . . . ?
Cl2 C26 C27 C28 179.91(17) . . . . ?
S1 N2 C7 C6 93.73(18) . . . . ?
S1 N2 C7 C10 -84.8(2) . . . . ?
O1 S1 N2 C7 48.56(17) . . . . ?
O1 S1 N2 C9 -162.35(15) . . . . ?
O2 S1 N2 C7 177.47(14) . . . . ?
O2 S1 N2 C9 -33.43(17) . . . . ?
N1 C4 C43 C44 177.5(2) . . . . ?
N1 C5 C6 C3 0.6(2) . . . . ?
N1 C5 C6 C7 -177.43(18) . . . . ?
N1 C36 C37 C38 -137.9(2) . . . . ?
N1 C36 C37 C42 46.6(3) . . . . ?
N2 C7 C10 C11 175.87(16) . . . . ?
N2 C7 C10 C20 -6.4(3) . . . . ?
N3 C23 C24 C21 -0.4(2) . . . . ?
N3 C23 C24 C25 178.66(17) . . . . ?
N3 C23 C28 C27 -179.5(2) . . . . ?
N3 C29 C30 C31 -121.8(2) . . . . ?
N3 C29 C30 C35 60.9(3) . . . . ?
C1 C2 C3 C4 0.3(3) . . . . ?
C1 C2 C3 C6 -178.7(2) . . . . ?
C2 C1 C44 C43 -0.5(3) . . . . ?
C2 C3 C4 N1 -178.48(16) . . . . ?
C2 C3 C4 C43 0.4(3) . . . . ?
C2 C3 C6 C5 178.3(2) . . . . ?
C2 C3 C6 C7 -3.7(3) . . . . ?
C3 C4 C43 C44 -1.2(3) . . . . ?
C3 C6 C7 N2 -109.4(2) . . . . ?
C3 C6 C7 C10 69.1(3) . . . . ?
C4 N1 C5 C6 -0.1(2) . . . . ?
C4 N1 C36 C37 80.1(3) . . . . ?
C4 C3 C6 C5 -0.8(2) . . . . ?
C4 C3 C6 C7 177.20(18) . . . . ?
C4 C43 C44 C1 1.2(3) . . . . ?
C5 N1 C4 C3 -0.4(2) . . . . ?
C5 N1 C4 C43 -179.2(2) . . . . ?
C5 N1 C36 C37 -91.0(3) . . . . ?
C5 C6 C7 N2 68.2(3) . . . . ?
C5 C6 C7 C10 -113.3(2) . . . . ?
C6 C3 C4 N1 0.8(2) . . . . ?
C6 C3 C4 C43 179.69(18) . . . . ?
C6 C7 C10 C11 -2.6(3) . . . . ?
C6 C7 C10 C20 175.17(17) . . . . ?
C7 C10 C11 C12 -171.45(18) . . . . ?
C7 C10 C20 C19 -162.24(18) . . . . ?
C7 C10 C20 C21 -38.9(3) . . . . ?
C8 S1 N2 C7 -67.42(16) . . . . ?
C8 S1 N2 C9 81.68(17) . . . . ?
C9 N2 C7 C6 -55.1(2) . . . . ?
C9 N2 C7 C10 126.30(19) . . . . ?
C10 C11 C12 C13 83.65(19) . . . . ?
C10 C11 C12 C16 -155.00(16) . . . . ?
C10 C11 C12 C19 -32.66(18) . . . . ?
C10 C20 C21 C22 130.7(2) . . . . ?
C10 C20 C21 C24 -50.0(3) . . . . ?
C11 C10 C20 C19 15.78(19) . . . . ?
C11 C10 C20 C21 139.14(17) . . . . ?
C11 C12 C13 O3 -178.92(16) . . . . ?
C11 C12 C13 O4 -1.1(3) . . . . ?
C11 C12 C16 O5 -71.2(2) . . . . ?
C11 C12 C16 O6 106.6(2) . . . . ?
C11 C12 C19 C20 43.21(18) . . . . ?
C12 C19 C20 C10 -36.16(17) . . . . ?
C12 C19 C20 C21 -160.69(15) . . . . ?
C13 O3 C14 C15 -174.7(2) . . . . ?
C13 C12 C16 O5 51.3(2) . . . . ?
C13 C12 C16 O6 -131.0(2) . . . . ?
C13 C12 C19 C20 -74.14(18) . . . . ?
C14 O3 C13 O4 -0.1(3) . . . . ?
C14 O3 C13 C12 177.82(19) . . . . ?
C16 O5 C17 C18 86.8(3) . . . . ?
C16 C12 C13 O3 58.0(2) . . . . ?
C16 C12 C13 O4 -124.2(2) . . . . ?
C16 C12 C19 C20 163.99(15) . . . . ?
C17 O5 C16 O6 3.6(3) . . . . ?
C17 O5 C16 C12 -178.69(19) . . . . ?
C19 C12 C13 O3 -67.0(2) . . . . ?
C19 C12 C13 O4 110.9(2) . . . . ?
C19 C12 C16 O5 173.43(16) . . . . ?
C19 C12 C16 O6 -8.8(3) . . . . ?
C19 C20 C21 C22 -112.2(2) . . . . ?
C19 C20 C21 C24 67.1(2) . . . . ?
C20 C10 C11 C12 10.43(19) . . . . ?
C20 C21 C22 N3 179.53(18) . . . . ?
C20 C21 C24 C23 -179.22(18) . . . . ?
C20 C21 C24 C25 1.9(3) . . . . ?
C21 C24 C25 C26 179.9(2) . . . . ?
C22 N3 C23 C24 0.5(2) . . . . ?
C22 N3 C23 C28 -178.9(2) . . . . ?
C22 N3 C29 C30 -118.4(2) . . . . ?
C22 C21 C24 C23 0.2(2) . . . . ?
C22 C21 C24 C25 -178.7(2) . . . . ?
C23 N3 C22 C21 -0.4(2) . . . . ?
C23 N3 C29 C30 69.2(3) . . . . ?
C23 C24 C25 C26 1.1(3) . . . . ?
C24 C21 C22 N3 0.1(2) . . . . ?
C24 C23 C28 C27 1.1(3) . . . . ?
C24 C25 C26 Cl2 179.36(15) . . . . ?
C24 C25 C26 C27 0.4(3) . . . . ?
C25 C26 C27 C28 -1.1(3) . . . . ?
C26 C27 C28 C23 0.3(3) . . . . ?
C28 C23 C24 C21 179.06(18) . . . . ?
C28 C23 C24 C25 -1.8(3) . . . . ?
C29 N3 C22 C21 -173.92(19) . . . . ?
C29 N3 C23 C24 173.98(18) . . . . ?
C29 N3 C23 C28 -5.5(3) . . . . ?
C29 C30 C31 C32 -177.5(2) . . . . ?
C29 C30 C35 C34 177.2(2) . . . . ?
C30 C31 C32 C33 0.3(4) . . . . ?
C31 C30 C35 C34 -0.1(3) . . . . ?
C31 C32 C33 C34 -0.3(4) . . . . ?
C32 C33 C34 C35 0.1(4) . . . . ?
C33 C34 C35 C30 0.1(4) . . . . ?
C35 C30 C31 C32 -0.1(3) . . . . ?
C36 N1 C4 C3 -172.76(18) . . . . ?
C36 N1 C4 C43 8.4(3) . . . . ?
C36 N1 C5 C6 172.31(19) . . . . ?
C36 C37 C38 C39 -175.0(2) . . . . ?
C36 C37 C42 C41 175.2(3) . . . . ?
C37 C38 C39 C40 -0.8(5) . . . . ?
C38 C37 C42 C41 -0.4(4) . . . . ?
C38 C39 C40 C41 0.6(5) . . . . ?
C39 C40 C41 C42 -0.3(5) . . . . ?
C40 C41 C42 C37 0.2(5) . . . . ?
C42 C37 C38 C39 0.7(4) . . . . ?
C44 C1 C2 C3 -0.3(3) . . . . ?
